data_4121719
loop_
_publ_author_name
'de Nanteuil, Florian'
'Serrano, Eloisa'
'Perrotta, Daniele'
'Waser, Jerome'

_publ_section_title
;
 Dynamic kinetic asymmetric [3 + 2] annulation reactions of
 aminocyclopropanes.
;
_journal_issue 17
_journal_name_full 'Journal of the American Chemical Society'
_journal_page_first 6239
_journal_page_last 6242
_journal_paper_doi 10.1021/ja5024578
_journal_volume 136
_journal_year 2014
_chemical_absolute_configuration ad
_chemical_formula_moiety 'C20 H23 N O7'
_chemical_formula_sum 'C20 H23 N O7'
_chemical_formula_weight 389.39
_chemical_name_systematic
; 
Dimethyl-2-(benzyloxy)-4-(2,5-dioxopyrrolidin-1-yl)
cyclopentane-1,1-dicarboxylate 
;
_space_group_IT_number 4
_symmetry_cell_setting monoclinic
_symmetry_space_group_name_Hall 'P 2yb'
_symmetry_space_group_name_H-M 'P 1 21 1'
_atom_sites_solution_hydrogens geom
_atom_sites_solution_primary direct
_atom_sites_solution_secondary difmap
_audit_creation_method SHELXL-97
_cell_angle_alpha 90.00
_cell_angle_beta 92.246(7)
_cell_angle_gamma 90.00
_cell_formula_units_Z 2
_cell_length_a 9.6339(8)
_cell_length_b 10.5744(7)
_cell_length_c 9.9361(9)
_cell_measurement_reflns_used 27650
_cell_measurement_temperature 292(2)
_cell_measurement_theta_max 68.24
_cell_measurement_theta_min 4.18
_cell_volume 1011.44(14)
_computing_cell_refinement 'X_Area, 1.36 (Stoe, 2006)'
_computing_data_collection 'X_Area, 1.36 (Stoe, 2006)'
_computing_data_reduction 'X_Area, 1.36 (Stoe, 2006)'
_computing_molecular_graphics 'Bruker SHELXTL, (Bruker, 1996)'
_computing_publication_material 'Bruker SHELXTL, PLATON (Spek, 2001)'
_computing_structure_refinement 'SHELXL-97 (Sheldrick, 1997)'
_computing_structure_solution 'SIR2004 (Burla, XXXX)'
_diffrn_ambient_temperature 292(2)
_diffrn_detector 'image plate (34 cm diameter)'
_diffrn_detector_area_resol_mean 6.67
_diffrn_detector_type STOE
_diffrn_measured_fraction_theta_full 0.966
_diffrn_measured_fraction_theta_max 0.967
_diffrn_measurement_details ' 843 frames, detector distance = 40 mm'
_diffrn_measurement_device '2-circle goniometer'
_diffrn_measurement_device_type 'STOE IPDS 2T'
_diffrn_measurement_method 'rotation method'
_diffrn_radiation_collimation '0.5 mm diameter'
_diffrn_radiation_monochromator 'plane graphite'
_diffrn_radiation_polarisn_norm 0
_diffrn_radiation_probe x-ray
_diffrn_radiation_type 'Cu K\a'
_diffrn_radiation_wavelength 1.54186
_diffrn_reflns_av_R_equivalents 0.0406
_diffrn_reflns_av_sigmaI/netI 0.0254
_diffrn_reflns_limit_h_max 11
_diffrn_reflns_limit_h_min -11
_diffrn_reflns_limit_k_max 12
_diffrn_reflns_limit_k_min -12
_diffrn_reflns_limit_l_max 11
_diffrn_reflns_limit_l_min -11
_diffrn_reflns_number 9651
_diffrn_reflns_theta_full 67.64
_diffrn_reflns_theta_max 67.64
_diffrn_reflns_theta_min 4.45
_diffrn_source 'Xenocs microfocus GeniX CU 13-39'
_diffrn_source_current 1.000
_diffrn_source_power 0.050
_diffrn_source_voltage 50
_diffrn_standards_decay_% 0
_diffrn_standards_interval_count 0
_diffrn_standards_interval_time 0
_diffrn_standards_number 0
_exptl_absorpt_coefficient_mu 0.82
_exptl_absorpt_correction_T_max 0.8212
_exptl_absorpt_correction_T_min 0.6555
_exptl_absorpt_correction_type integration
_exptl_absorpt_process_details 'Stoe XRed32 1.31, Stoe (2005)'
_exptl_crystal_colour colourless
_exptl_crystal_density_diffrn 1.279
_exptl_crystal_density_method 'not measured'
_exptl_crystal_description brick
_exptl_crystal_F_000 412
_exptl_crystal_size_max 0.595
_exptl_crystal_size_mid 0.279
_exptl_crystal_size_min 0.267
_refine_diff_density_max 0.160
_refine_diff_density_min -0.111
_refine_diff_density_rms 0.026
_refine_ls_abs_structure_details 'Flack H D (1983), Acta Cryst. A39, 876-881'
_refine_ls_abs_structure_Flack 0.00(16)
_refine_ls_extinction_coef 0.0015(8)
_refine_ls_extinction_expression Fc^*^=kFc[1+0.001xFc^2^\l^3^/sin(2\q)]^-1/4^
_refine_ls_extinction_method SHELXL
_refine_ls_goodness_of_fit_ref 1.052
_refine_ls_hydrogen_treatment mixed
_refine_ls_matrix_type full
_refine_ls_number_parameters 319
_refine_ls_number_reflns 3452
_refine_ls_number_restraints 108
_refine_ls_restrained_S_all 1.075
_refine_ls_R_factor_all 0.0339
_refine_ls_R_factor_gt 0.0329
_refine_ls_shift/su_max 0.469
_refine_ls_shift/su_mean 0.001
_refine_ls_structure_factor_coef Fsqd
_refine_ls_weighting_details 'calc w=1/[\s^2^(Fo^2^)+(0.0564P)^2^+0.0843P] where P=(Fo^2^+2Fc^2^)/3'
_refine_ls_weighting_scheme calc
_refine_ls_wR_factor_gt 0.0898
_refine_ls_wR_factor_ref 0.0903
_reflns_number_gt 3325
_reflns_number_total 3452
_reflns_threshold_expression >2sigma(I)
_cod_data_source_file ja5024578_si_003.cif
_cod_data_source_block prvui
_cod_depositor_comments 'Adding full bibliography for 4121719--4121720.cif.'
_cod_original_sg_symbol_H-M 'P 21'
_cod_database_code 4121719

loop_
_symmetry_equiv_pos_as_xyz
'x, y, z'
'-x, y+1/2, -z'

loop_
_atom_site_label
_atom_site_type_symbol
_atom_site_fract_x
_atom_site_fract_y
_atom_site_fract_z
_atom_site_U_iso_or_equiv
_atom_site_adp_type
_atom_site_occupancy
_atom_site_symmetry_multiplicity
_atom_site_calc_flag
_atom_site_refinement_flags
_atom_site_disorder_assembly
_atom_site_disorder_group
O21 O 0.90806(12) 0.34254(12) 0.06605(14) 0.0545(3) Uani 1 1 d . . .
O2 O 0.82629(12) 0.33793(12) -0.22678(13) 0.0517(3) Uani 1 1 d . . .
O3 O 0.59863(16) 0.47653(14) 0.15627(15) 0.0668(4) Uani 1 1 d . . .
N4 N 0.41398(14) 0.52093(14) -0.25163(14) 0.0447(3) Uani 1 1 d . . .
O5 O 0.91362(13) 0.54498(12) 0.00335(15) 0.0584(3) Uani 1 1 d . . .
C6 C 0.62052(16) 0.37971(15) 0.07485(18) 0.0438(4) Uani 1 1 d . A .
C7 C 0.85406(15) 0.44660(15) 0.01023(16) 0.0401(3) Uani 1 1 d . A .
O8 O 0.58172(15) 0.27462(13) 0.09450(16) 0.0610(4) Uani 1 1 d . . .
O9 O 0.34849(13) 0.44676(15) -0.04731(15) 0.0646(4) Uani 1 1 d . . .
C10 C 0.55913(16) 0.47910(17) -0.24317(17) 0.0453(4) Uani 1 1 d . A .
H10A H 0.6037 0.5061 -0.3254 0.054 Uiso 1 1 calc R . .
C11 C 0.70728(16) 0.31430(15) -0.15003(18) 0.0443(4) Uani 1 1 d . A .
H11A H 0.7112 0.2306 -0.1077 0.053 Uiso 1 1 calc R . .
O12 O 0.42316(18) 0.62785(19) -0.45111(15) 0.0779(5) Uani 1 1 d . . .
C13 C 0.64255(17) 0.53455(15) -0.12123(17) 0.0441(4) Uani 1 1 d . A .
H13A H 0.7149 0.5905 -0.1512 0.053 Uiso 1 1 calc R . .
H13B H 0.5820 0.5821 -0.0641 0.053 Uiso 1 1 calc R . .
C14 C 0.70640(15) 0.42140(14) -0.04397(16) 0.0391(3) Uani 1 1 d . . .
C15 C 0.32033(17) 0.50129(18) -0.15102(18) 0.0476(4) Uani 1 1 d . . .
C17 C 0.3605(2) 0.59589(19) -0.35470(18) 0.0526(4) Uani 1 1 d . . .
C18 C 0.57307(18) 0.33375(18) -0.2317(2) 0.0518(4) Uani 1 1 d . . .
H18A H 0.4951 0.2978 -0.1860 0.062 Uiso 1 1 calc R A .
H18B H 0.5780 0.2953 -0.3200 0.062 Uiso 1 1 calc R . .
C19 C 0.2141(2) 0.6310(2) -0.3225(2) 0.0604(5) Uani 1 1 d . . .
H19A H 0.1497 0.6068 -0.3955 0.072 Uiso 1 1 calc R . .
H19B H 0.2064 0.7213 -0.3078 0.072 Uiso 1 1 calc R . .
C20 C 0.18386(18) 0.5589(2) -0.1954(2) 0.0554(4) Uani 1 1 d . . .
H20A H 0.1504 0.6153 -0.1269 0.066 Uiso 1 1 calc R . .
H20B H 0.1147 0.4938 -0.2137 0.066 Uiso 1 1 calc R . .
C22 C 1.0527(2) 0.3465(2) 0.1052(3) 0.0688(6) Uani 1 1 d . . .
H22A H 1.0802 0.2667 0.1439 0.103 Uiso 1 1 calc R . .
H22B H 1.0688 0.4124 0.1704 0.103 Uiso 1 1 calc R . .
H22C H 1.1061 0.3629 0.0275 0.103 Uiso 1 1 calc R . .
C201 C 0.5061(3) 0.4501(3) 0.2644(3) 0.0944(9) Uani 1 1 d . . .
H20C H 0.4957 0.5247 0.3181 0.142 Uiso 1 1 calc R . .
H20D H 0.5442 0.3831 0.3197 0.142 Uiso 1 1 calc R . .
H20E H 0.4169 0.4248 0.2270 0.142 Uiso 1 1 calc R . .
C31A C 0.8802(4) 0.2214(3) -0.2779(4) 0.0587(10) Uani 0.740(8) 1 d PDU A 1
H31A H 0.8092 0.1785 -0.3328 0.070 Uiso 0.740(8) 1 calc PR A 1
H31B H 0.9083 0.1661 -0.2038 0.070 Uiso 0.740(8) 1 calc PR A 1
C32A C 1.0012(9) 0.2510(7) -0.3598(7) 0.0523(18) Uani 0.740(8) 1 d PDU A 1
C33A C 0.9966(6) 0.3497(5) -0.4519(5) 0.0724(14) Uani 0.740(8) 1 d PDU A 1
H33A H 0.9172 0.3997 -0.4598 0.087 Uiso 0.740(8) 1 calc PR A 1
C34A C 1.1058(10) 0.3753(7) -0.5314(6) 0.102(2) Uani 0.740(8) 1 d PDU A 1
H34A H 1.1018 0.4411 -0.5935 0.122 Uiso 0.740(8) 1 calc PR A 1
C35A C 1.2243(9) 0.2987(8) -0.5157(8) 0.109(3) Uani 0.740(8) 1 d PDU A 1
H35A H 1.2995 0.3148 -0.5691 0.131 Uiso 0.740(8) 1 calc PR A 1
C36A C 1.2334(6) 0.2054(8) -0.4289(8) 0.114(2) Uani 0.740(8) 1 d PDU A 1
H36A H 1.3137 0.1568 -0.4200 0.137 Uiso 0.740(8) 1 calc PR A 1
C37A C 1.1215(5) 0.1812(6) -0.3516(6) 0.0859(16) Uani 0.740(8) 1 d PDU A 1
H37A H 1.1275 0.1145 -0.2908 0.103 Uiso 0.740(8) 1 calc PR A 1
C31B C 0.8394(9) 0.2761(14) -0.3536(13) 0.075(4) Uani 0.260(8) 1 d PDU A 2
H31C H 0.7851 0.3207 -0.4228 0.089 Uiso 0.260(8) 1 calc PR A 2
H31D H 0.8045 0.1902 -0.3485 0.089 Uiso 0.260(8) 1 calc PR A 2
C32B C 0.9918(18) 0.2742(14) -0.3891(18) 0.039(4) Uani 0.260(8) 1 d PDU A 2
C33B C 1.0344(15) 0.3302(16) -0.4948(17) 0.071(4) Uani 0.260(8) 1 d PDU A 2
H33B H 0.9662 0.3657 -0.5519 0.086 Uiso 0.260(8) 1 calc PR A 2
C34B C 1.1683(15) 0.3433(15) -0.5327(16) 0.066(4) Uani 0.260(8) 1 d PDU A 2
H34B H 1.1943 0.3960 -0.6023 0.079 Uiso 0.260(8) 1 calc PR A 2
C35B C 1.2620(18) 0.270(2) -0.456(2) 0.084(5) Uani 0.260(8) 1 d PDU A 2
H35B H 1.3526 0.2627 -0.4846 0.101 Uiso 0.260(8) 1 calc PR A 2
C36B C 1.2276(14) 0.2071(13) -0.3426(17) 0.085(4) Uani 0.260(8) 1 d PDU A 2
H36B H 1.2945 0.1643 -0.2902 0.102 Uiso 0.260(8) 1 calc PR A 2
C37B C 1.0898(17) 0.2092(12) -0.3071(14) 0.066(3) Uani 0.260(8) 1 d PDU A 2
H37B H 1.0627 0.1679 -0.2297 0.080 Uiso 0.260(8) 1 calc PR A 2

loop_
_atom_site_aniso_label
_atom_site_aniso_U_11
_atom_site_aniso_U_22
_atom_site_aniso_U_33
_atom_site_aniso_U_23
_atom_site_aniso_U_13
_atom_site_aniso_U_12
O21 0.0446(6) 0.0490(7) 0.0696(8) 0.0092(6) -0.0012(6) -0.0049(5)
O2 0.0450(6) 0.0517(7) 0.0594(7) -0.0132(6) 0.0147(5) 0.0017(5)
O3 0.0784(9) 0.0614(8) 0.0632(8) -0.0108(7) 0.0380(7) -0.0130(7)
N4 0.0415(7) 0.0504(8) 0.0428(7) -0.0017(6) 0.0082(6) 0.0023(6)
O5 0.0471(6) 0.0428(7) 0.0852(9) 0.0015(7) 0.0037(6) -0.0103(5)
C6 0.0372(8) 0.0433(9) 0.0517(10) 0.0035(7) 0.0100(7) -0.0017(7)
C7 0.0411(8) 0.0376(8) 0.0425(8) -0.0032(6) 0.0126(6) -0.0009(7)
O8 0.0591(7) 0.0471(7) 0.0781(9) 0.0115(6) 0.0189(6) -0.0091(6)
O9 0.0511(7) 0.0853(10) 0.0585(8) 0.0218(7) 0.0151(6) 0.0053(7)
C10 0.0396(8) 0.0520(10) 0.0450(9) -0.0028(7) 0.0121(6) 0.0016(7)
C11 0.0409(8) 0.0350(8) 0.0577(10) -0.0094(7) 0.0101(7) 0.0017(6)
O12 0.0801(10) 0.1031(13) 0.0517(8) 0.0215(8) 0.0154(7) 0.0114(9)
C13 0.0430(8) 0.0351(8) 0.0545(9) -0.0003(7) 0.0066(7) -0.0015(6)
C14 0.0377(7) 0.0325(7) 0.0477(9) -0.0034(6) 0.0113(6) -0.0008(6)
C15 0.0409(8) 0.0517(9) 0.0508(10) 0.0014(8) 0.0090(7) -0.0009(7)
C17 0.0573(10) 0.0566(10) 0.0441(9) 0.0010(8) 0.0033(8) 0.0042(8)
C18 0.0443(9) 0.0487(10) 0.0628(11) -0.0171(8) 0.0078(8) -0.0004(7)
C19 0.0531(10) 0.0684(13) 0.0591(11) 0.0035(9) -0.0055(8) 0.0079(9)
C20 0.0415(8) 0.0623(11) 0.0626(11) -0.0068(9) 0.0066(7) 0.0032(8)
C22 0.0515(10) 0.0650(12) 0.0886(15) 0.0041(12) -0.0130(10) 0.0002(9)
C201 0.110(2) 0.0987(19) 0.0786(16) -0.0076(14) 0.0588(16) -0.0063(17)
C31A 0.0652(18) 0.0416(14) 0.071(2) -0.0113(13) 0.0269(16) 0.0037(12)
C32A 0.060(3) 0.056(3) 0.041(2) -0.009(2) 0.0092(19) -0.002(2)
C33A 0.094(3) 0.063(2) 0.062(3) -0.011(2) 0.019(2) -0.005(2)
C34A 0.146(6) 0.094(4) 0.069(3) -0.003(2) 0.038(4) -0.020(4)
C35A 0.097(5) 0.136(5) 0.098(5) 0.006(4) 0.055(4) -0.002(4)
C36A 0.073(3) 0.143(5) 0.129(5) 0.004(4) 0.040(3) 0.022(3)
C37A 0.071(3) 0.108(4) 0.079(3) 0.002(2) 0.022(2) 0.025(2)
C31B 0.047(4) 0.098(7) 0.079(6) -0.039(6) 0.000(4) -0.003(4)
C32B 0.031(5) 0.042(6) 0.046(7) -0.014(6) 0.013(5) -0.002(4)
C33B 0.055(6) 0.094(8) 0.063(7) 0.007(6) -0.015(6) -0.005(5)
C34B 0.057(7) 0.076(7) 0.063(6) 0.011(5) -0.021(6) -0.004(5)
C35B 0.066(6) 0.100(8) 0.088(9) -0.005(7) 0.001(6) 0.004(6)
C36B 0.055(6) 0.088(6) 0.111(8) -0.017(6) -0.013(6) 0.021(5)
C37B 0.078(7) 0.065(6) 0.058(6) 0.000(5) 0.006(6) -0.013(5)

loop_
_atom_type_symbol
_atom_type_description
_atom_type_scat_dispersion_real
_atom_type_scat_dispersion_imag
_atom_type_scat_source
C C 0.0181 0.0091 'International Tables Vol C Tables 4.2.6.8 and 6.1.1.4'
H H 0.0000 0.0000 'International Tables Vol C Tables 4.2.6.8 and 6.1.1.4'
N N 0.0311 0.0180 'International Tables Vol C Tables 4.2.6.8 and 6.1.1.4'
O O 0.0492 0.0322 'International Tables Vol C Tables 4.2.6.8 and 6.1.1.4'

loop_
_exptl_crystal_face_index_h
_exptl_crystal_face_index_k
_exptl_crystal_face_index_l
_exptl_crystal_face_perp_dist
-1 0 0 0.1580
1 0 0 0.1210
0 0 1 0.1200
0 0 -1 0.1470
0 -1 0 0.3450
1 1 0 0.2500
-1 1 0 0.2680

loop_
_geom_angle_atom_site_label_1
_geom_angle_atom_site_label_2
_geom_angle_atom_site_label_3
_geom_angle
C7 O21 C22 116.75(14)
C11 O2 C31B 119.5(4)
C11 O2 C31A 110.39(15)
C31B O2 C31A 41.5(6)
C6 O3 C201 114.83(17)
C17 N4 C15 112.73(14)
C17 N4 C10 122.94(14)
C15 N4 C10 123.99(14)
O8 C6 O3 124.16(16)
O8 C6 C14 125.24(15)
O3 C6 C14 110.56(13)
O5 C7 O21 124.43(15)
O5 C7 C14 125.25(15)
O21 C7 C14 110.32(12)
N4 C10 C13 113.36(13)
N4 C10 C18 112.58(14)
C13 C10 C18 106.17(14)
N4 C10 H10A 108.2
C13 C10 H10A 108.2
C18 C10 H10A 108.2
O2 C11 C18 112.22(15)
O2 C11 C14 105.21(12)
C18 C11 C14 103.78(13)
O2 C11 H11A 111.7
C18 C11 H11A 111.7
C14 C11 H11A 111.7
C14 C13 C10 106.39(13)
C14 C13 H13A 110.5
C10 C13 H13A 110.5
C14 C13 H13B 110.5
C10 C13 H13B 110.5
H13A C13 H13B 108.6
C7 C14 C6 107.61(13)
C7 C14 C13 112.95(12)
C6 C14 C13 113.02(13)
C7 C14 C11 109.79(12)
C6 C14 C11 109.37(12)
C13 C14 C11 104.03(13)
O9 C15 N4 123.89(15)
O9 C15 C20 127.77(16)
N4 C15 C20 108.33(15)
O12 C17 N4 124.72(18)
O12 C17 C19 127.23(19)
N4 C17 C19 108.03(16)
C11 C18 C10 104.16(14)
C11 C18 H18A 110.9
C10 C18 H18A 110.9
C11 C18 H18B 110.9
C10 C18 H18B 110.9
H18A C18 H18B 108.9
C17 C19 C20 105.43(16)
C17 C19 H19A 110.7
C20 C19 H19A 110.7
C17 C19 H19B 110.7
C20 C19 H19B 110.7
H19A C19 H19B 108.8
C15 C20 C19 104.76(15)
C15 C20 H20A 110.8
C19 C20 H20A 110.8
C15 C20 H20B 110.8
C19 C20 H20B 110.8
H20A C20 H20B 108.9
O21 C22 H22A 109.5
O21 C22 H22B 109.5
H22A C22 H22B 109.5
O21 C22 H22C 109.5
H22A C22 H22C 109.5
H22B C22 H22C 109.5
O3 C201 H20C 109.5
O3 C201 H20D 109.5
H20C C201 H20D 109.5
O3 C201 H20E 109.5
H20C C201 H20E 109.5
H20D C201 H20E 109.5
O2 C31A C32A 108.4(3)
O2 C31A H31A 110.0
C32A C31A H31A 110.0
O2 C31A H31B 110.0
C32A C31A H31B 110.0
H31A C31A H31B 108.4
C37A C32A C33A 116.6(7)
C37A C32A C31A 122.3(6)
C33A C32A C31A 121.0(7)
C34A C33A C32A 121.6(7)
C34A C33A H33A 119.2
C32A C33A H33A 119.2
C33A C34A C35A 117.6(6)
C33A C34A H34A 121.2
C35A C34A H34A 121.2
C36A C35A C34A 122.7(5)
C36A C35A H35A 118.7
C34A C35A H35A 118.7
C35A C36A C37A 118.4(6)
C35A C36A H36A 120.8
C37A C36A H36A 120.8
C36A C37A C32A 123.1(6)
C36A C37A H37A 118.4
C32A C37A H37A 118.4
O2 C31B C32B 109.2(7)
O2 C31B H31C 109.8
C32B C31B H31C 109.8
O2 C31B H31D 109.8
C32B C31B H31D 109.8
H31C C31B H31D 108.3
C33B C32B C37B 118.1(14)
C33B C32B C31B 121.6(17)
C37B C32B C31B 120.3(16)
C32B C33B C34B 127.4(13)
C32B C33B H33B 116.3
C34B C33B H33B 116.3
C33B C34B C35B 113.1(15)
C33B C34B H34B 123.5
C35B C34B H34B 123.5
C36B C35B C34B 123.3(17)
C36B C35B H35B 118.3
C34B C35B H35B 118.3
C35B C36B C37B 118.1(12)
C35B C36B H36B 121.0
C37B C36B H36B 121.0
C36B C37B C32B 119.2(13)
C36B C37B H37B 120.4
C32B C37B H37B 120.4

loop_
_geom_bond_atom_site_label_1
_geom_bond_atom_site_label_2
_geom_bond_distance
O21 C7 1.329(2)
O21 C22 1.433(2)
O2 C11 1.424(2)
O2 C31B 1.429(9)
O2 C31A 1.438(3)
O3 C6 1.327(2)
O3 C201 1.450(3)
N4 C17 1.379(2)
N4 C15 1.388(2)
N4 C10 1.466(2)
O5 C7 1.191(2)
C6 O8 1.191(2)
C6 C14 1.533(2)
C7 C14 1.525(2)
O9 C15 1.203(2)
C10 C13 1.543(2)
C10 C18 1.547(3)
C10 H10A 0.9800
C11 C18 1.513(3)
C11 C14 1.547(2)
C11 H11A 0.9800
O12 C17 1.201(2)
C13 C14 1.537(2)
C13 H13A 0.9700
C13 H13B 0.9700
C15 C20 1.499(3)
C17 C19 1.505(3)
C18 H18A 0.9700
C18 H18B 0.9700
C19 C20 1.513(3)
C19 H19A 0.9700
C19 H19B 0.9700
C20 H20A 0.9700
C20 H20B 0.9700
C22 H22A 0.9600
C22 H22B 0.9600
C22 H22C 0.9600
C201 H20C 0.9600
C201 H20D 0.9600
C201 H20E 0.9600
C31A C32A 1.481(9)
C31A H31A 0.9700
C31A H31B 0.9700
C32A C37A 1.373(10)
C32A C33A 1.388(8)
C33A C34A 1.367(7)
C33A H33A 0.9300
C34A C35A 1.403(10)
C34A H34A 0.9300
C35A C36A 1.311(11)
C35A H35A 0.9300
C36A C37A 1.371(7)
C36A H36A 0.9300
C37A H37A 0.9300
C31B C32B 1.524(18)
C31B H31C 0.9700
C31B H31D 0.9700
C32B C33B 1.29(2)
C32B C37B 1.40(2)
C33B C34B 1.36(2)
C33B H33B 0.9300
C34B C35B 1.39(2)
C34B H34B 0.9300
C35B C36B 1.36(3)
C35B H35B 0.9300
C36B C37B 1.387(18)
C36B H36B 0.9300
C37B H37B 0.9300

loop_
_geom_torsion_atom_site_label_1
_geom_torsion_atom_site_label_2
_geom_torsion_atom_site_label_3
_geom_torsion_atom_site_label_4
_geom_torsion
C201 O3 C6 O8 -8.1(3)
C201 O3 C6 C14 173.9(2)
C22 O21 C7 O5 -7.9(3)
C22 O21 C7 C14 171.77(15)
C17 N4 C10 C13 114.30(18)
C15 N4 C10 C13 -58.6(2)
C17 N4 C10 C18 -125.16(18)
C15 N4 C10 C18 62.0(2)
C31B O2 C11 C18 -52.2(8)
C31A O2 C11 C18 -97.2(2)
C31B O2 C11 C14 -164.4(8)
C31A O2 C11 C14 150.6(2)
N4 C10 C13 C14 125.69(15)
C18 C10 C13 C14 1.58(17)
O5 C7 C14 C6 -120.63(17)
O21 C7 C14 C6 59.75(16)
O5 C7 C14 C13 4.8(2)
O21 C7 C14 C13 -174.80(13)
O5 C7 C14 C11 120.43(18)
O21 C7 C14 C11 -59.19(17)
O8 C6 C14 C7 -106.80(19)
O3 C6 C14 C7 71.17(17)
O8 C6 C14 C13 127.79(18)
O3 C6 C14 C13 -54.24(18)
O8 C6 C14 C11 12.4(2)
O3 C6 C14 C11 -169.62(15)
C10 C13 C14 C7 140.71(13)
C10 C13 C14 C6 -96.82(15)
C10 C13 C14 C11 21.70(16)
O2 C11 C14 C7 -40.53(17)
C18 C11 C14 C7 -158.58(14)
O2 C11 C14 C6 -158.39(13)
C18 C11 C14 C6 83.56(16)
O2 C11 C14 C13 80.61(15)
C18 C11 C14 C13 -37.44(16)
C17 N4 C15 O9 -174.31(19)
C10 N4 C15 O9 -0.8(3)
C17 N4 C15 C20 5.7(2)
C10 N4 C15 C20 179.18(16)
C15 N4 C17 O12 178.4(2)
C10 N4 C17 O12 4.8(3)
C15 N4 C17 C19 -0.5(2)
C10 N4 C17 C19 -174.04(16)
O2 C11 C18 C10 -74.69(16)
C14 C11 C18 C10 38.39(17)
N4 C10 C18 C11 -149.44(14)
C13 C10 C18 C11 -24.84(17)
O12 C17 C19 C20 176.4(2)
N4 C17 C19 C20 -4.8(2)
O9 C15 C20 C19 171.7(2)
N4 C15 C20 C19 -8.3(2)
C17 C19 C20 C15 7.8(2)
C11 O2 C31A C32A 178.5(3)
C31B O2 C31A C32A 66.6(7)
O2 C31A C32A C37A 137.0(5)
O2 C31A C32A C33A -44.7(6)
C37A C32A C33A C34A 0.6(8)
C31A C32A C33A C34A -177.8(5)
C32A C33A C34A C35A -0.6(9)
C33A C34A C35A C36A -0.1(12)
C34A C35A C36A C37A 0.7(13)
C35A C36A C37A C32A -0.7(11)
C33A C32A C37A C36A 0.0(9)
C31A C32A C37A C36A 178.4(6)
C11 O2 C31B C32B -158.3(9)
C31A O2 C31B C32B -70.3(10)
O2 C31B C32B C33B -118.1(14)
O2 C31B C32B C37B 62.7(14)
C37B C32B C33B C34B -6(2)
C31B C32B C33B C34B 174.9(13)
C32B C33B C34B C35B 11(2)
C33B C34B C35B C36B -10(2)
C34B C35B C36B C37B 5(2)
C35B C36B C37B C32B 0.4(18)
C33B C32B C37B C36B -0.2(17)
C31B C32B C37B C36B 179.0(9)
